data_8103366
loop_
_publ_author_name
'Li Zhao'
'Xu-Tao Dong'
'Jia Zhang'
'Qian Cheng'
'Ji-Xing Zhao'

_publ_contact_author
;
   Li Zhao
;
_publ_section_title
;
 Crystal structure of
 1-{4-[(E)-2,4-dichlorobenzylideneamino]phenyl}ethanone oxime,
 C15H12Cl2N2O
;
_journal_issue 2
_journal_name_full 'Zeitschrift f\"ur Kristallographie - New Crystal Structures'
_journal_page_first 185
_journal_volume 227
_journal_year 2012
_chemical_formula_moiety 'C15 H12 Cl2 N2 O'
_chemical_formula_sum 'C15 H12 Cl2 N2 O'
_chemical_formula_weight 307.17
_space_group_IT_number 15
_symmetry_cell_setting monoclinic
_symmetry_space_group_name_Hall '-C 2yc'
_symmetry_space_group_name_H-M 'C 1 2/c 1'
_atom_sites_solution_hydrogens geom
_atom_sites_solution_primary direct
_atom_sites_solution_secondary difmap
_audit_creation_method SHELXL-97
_cell_angle_alpha 90.00
_cell_angle_beta 90.1080(10)
_cell_angle_gamma 90.00
_cell_formula_units_Z 8
_cell_length_a 39.827(3)
_cell_length_b 3.9297(4)
_cell_length_c 17.8945(18)
_cell_measurement_reflns_used 1690
_cell_measurement_temperature 298(2)
_cell_measurement_theta_max 26.272
_cell_measurement_theta_min 2.496
_cell_volume 2800.6(5)
_computing_cell_refinement 'Bruker SMART(Siemens, 1996)'
_computing_data_collection 'Bruker SMART (Siemens, 1996)'
_computing_data_reduction 'Bruker SAINT (Siemens, 1996)'
_computing_molecular_graphics 'Bruker SHELXTL (Sheldrick, 2008)'
_computing_publication_material 'Bruker SHELXTL (Sheldrick, 2008)'
_computing_structure_refinement 'SHELXL-97 (Sheldrick, 2008)'
_computing_structure_solution 'SHELXS-97 (Sheldrick, 2008)'
_diffrn_ambient_temperature 298(2)
_diffrn_measured_fraction_theta_full 0.995
_diffrn_measured_fraction_theta_max 0.995
_diffrn_measurement_device_type 'smart 1000 CCD area detector'
_diffrn_measurement_method 'phi and omega scans'
_diffrn_radiation_monochromator graphite
_diffrn_radiation_source 'fine-focus sealed tube'
_diffrn_radiation_type MoK\a
_diffrn_radiation_wavelength 0.71073
_diffrn_reflns_av_R_equivalents 0.0536
_diffrn_reflns_av_sigmaI/netI 0.0518
_diffrn_reflns_limit_h_max 45
_diffrn_reflns_limit_h_min -46
_diffrn_reflns_limit_k_max 4
_diffrn_reflns_limit_k_min -4
_diffrn_reflns_limit_l_max 21
_diffrn_reflns_limit_l_min -16
_diffrn_reflns_number 6742
_diffrn_reflns_theta_full 25.02
_diffrn_reflns_theta_max 25.02
_diffrn_reflns_theta_min 2.49
_exptl_absorpt_coefficient_mu 0.459
_exptl_absorpt_correction_T_max 0.9686
_exptl_absorpt_correction_T_min 0.8485
_exptl_absorpt_correction_type multi-scan
_exptl_absorpt_process_details 'sadabs (Sheldrick, 1996)'
_exptl_crystal_colour yellow
_exptl_crystal_density_diffrn 1.457
_exptl_crystal_density_method 'not measured'
_exptl_crystal_description prismatical
_exptl_crystal_F_000 1264
_exptl_crystal_size_max 0.37
_exptl_crystal_size_mid 0.13
_exptl_crystal_size_min 0.07
_refine_diff_density_max 0.245
_refine_diff_density_min -0.226
_refine_diff_density_rms 0.053
_refine_ls_extinction_method none
_refine_ls_goodness_of_fit_ref 1.052
_refine_ls_hydrogen_treatment constr
_refine_ls_matrix_type full
_refine_ls_number_parameters 181
_refine_ls_number_reflns 2459
_refine_ls_number_restraints 0
_refine_ls_restrained_S_all 1.052
_refine_ls_R_factor_all 0.0732
_refine_ls_R_factor_gt 0.0480
_refine_ls_shift/su_max 0.001
_refine_ls_shift/su_mean 0.000
_refine_ls_structure_factor_coef Fsqd
_refine_ls_weighting_details 'calc w=1/[\s^2^(Fo^2^)+(0.0468P)^2^+0.0000P] where P=(Fo^2^+2Fc^2^)/3'
_refine_ls_weighting_scheme calc
_refine_ls_wR_factor_gt 0.1043
_refine_ls_wR_factor_ref 0.1134
_reflns_number_gt 1644
_reflns_number_total 2459
_reflns_threshold_expression >2sigma(I)
_cod_data_source_file 1267-3725.cff
_cod_data_source_block global
_cod_depositor_comments
;
The following automatic conversions were performed:

'_symmetry_cell_setting' value 'Monoclinic' changed to 'monoclinic'
according to /home/saulius/struct/CIF-dictionaries/cif_core.dic
dictionary named 'cif_core.dic' version 2.4.1 from 2010-06-29.

Automatic conversion script
Id: cif_fix_values 1891 2012-01-12 08:04:46Z andrius 
;
_cod_original_sg_symbol_H-M C2/c
_cod_database_code 8103366

loop_
_symmetry_equiv_pos_as_xyz
'x, y, z'
'-x, y, -z+1/2'
'x+1/2, y+1/2, z'
'-x+1/2, y+1/2, -z+1/2'
'-x, -y, -z'
'x, -y, z-1/2'
'-x+1/2, -y+1/2, -z'
'x+1/2, -y+1/2, z-1/2'

loop_
_atom_site_label
_atom_site_type_symbol
_atom_site_fract_x
_atom_site_fract_y
_atom_site_fract_z
_atom_site_U_iso_or_equiv
_atom_site_adp_type
_atom_site_occupancy
_atom_site_symmetry_multiplicity
_atom_site_calc_flag
_atom_site_refinement_flags
Cl1 Cl 0.209714(17) 0.8442(2) 0.64587(4) 0.0632(3) Uani 1 1 d .
Cl2 Cl 0.21615(2) 0.7723(2) 0.94483(4) 0.0751(3) Uani 1 1 d .
N1 N 0.07298(5) -0.0236(7) 0.32444(12) 0.0564(7) Uani 1 1 d .
N2 N 0.11233(5) 0.3522(6) 0.65947(11) 0.0444(6) Uani 1 1 d .
O1 O 0.05820(5) -0.0668(6) 0.25422(10) 0.0737(7) Uani 1 1 d .
H1 H 0.0717 -0.1563 0.2258 0.111 Uiso 1 1 calc R
C1 C 0.01791(7) 0.2174(9) 0.35518(17) 0.0647(9) Uani 1 1 d .
H1A H 0.0165 0.4611 0.3529 0.097 Uiso 1 1 calc R
H1B H 0.0033 0.1346 0.3937 0.097 Uiso 1 1 calc R
H1C H 0.0112 0.1227 0.3080 0.097 Uiso 1 1 calc R
C2 C 0.05346(6) 0.1139(7) 0.37233(14) 0.0454(7) Uani 1 1 d .
C3 C 0.06802(6) 0.1695(7) 0.44738(14) 0.0391(6) Uani 1 1 d .
C4 C 0.05019(6) 0.3055(7) 0.50683(15) 0.0510(8) Uani 1 1 d .
H4 H 0.0277 0.3624 0.4998 0.061 Uiso 1 1 calc R
C5 C 0.06464(6) 0.3595(8) 0.57634(14) 0.0503(8) Uani 1 1 d .
H5 H 0.0518 0.4462 0.6153 0.060 Uiso 1 1 calc R
C6 C 0.09814(6) 0.2846(7) 0.58788(13) 0.0396(6) Uani 1 1 d .
C7 C 0.11627(6) 0.1418(7) 0.52962(14) 0.0450(7) Uani 1 1 d .
H7 H 0.1387 0.0838 0.5370 0.054 Uiso 1 1 calc R
C8 C 0.10159(6) 0.0851(7) 0.46119(15) 0.0453(7) Uani 1 1 d .
H8 H 0.1143 -0.0117 0.4231 0.054 Uiso 1 1 calc R
C9 C 0.14173(6) 0.4778(7) 0.66131(14) 0.0434(7) Uani 1 1 d .
H9 H 0.1522 0.5270 0.6161 0.052 Uiso 1 1 calc R
C10 C 0.16008(6) 0.5493(7) 0.73021(14) 0.0399(6) Uani 1 1 d .
C11 C 0.19149(6) 0.7126(7) 0.72975(15) 0.0429(7) Uani 1 1 d .
C12 C 0.20899(6) 0.7795(7) 0.79505(15) 0.0501(8) Uani 1 1 d .
H12 H 0.2297 0.8895 0.7936 0.060 Uiso 1 1 calc R
C13 C 0.19528(6) 0.6805(7) 0.86233(16) 0.0493(7) Uani 1 1 d .
C14 C 0.16446(6) 0.5175(8) 0.86534(15) 0.0493(7) Uani 1 1 d .
H14 H 0.1555 0.4505 0.9110 0.059 Uiso 1 1 calc R
C15 C 0.14730(6) 0.4560(7) 0.79999(14) 0.0454(7) Uani 1 1 d .
H15 H 0.1265 0.3489 0.8023 0.054 Uiso 1 1 calc R

loop_
_atom_site_aniso_label
_atom_site_aniso_U_11
_atom_site_aniso_U_22
_atom_site_aniso_U_33
_atom_site_aniso_U_23
_atom_site_aniso_U_13
_atom_site_aniso_U_12
Cl1 0.0570(5) 0.0774(6) 0.0551(5) 0.0062(4) 0.0039(4) -0.0120(4)
Cl2 0.0707(5) 0.0985(7) 0.0561(5) -0.0152(5) -0.0253(4) -0.0062(5)
N1 0.0525(13) 0.082(2) 0.0341(13) -0.0105(13) -0.0092(11) 0.0067(13)
N2 0.0430(12) 0.0540(15) 0.0360(13) 0.0002(11) -0.0075(10) -0.0004(11)
O1 0.0661(12) 0.117(2) 0.0379(12) -0.0181(12) -0.0122(10) 0.0165(13)
C1 0.0511(16) 0.091(3) 0.0522(19) -0.0109(17) -0.0114(14) 0.0117(16)
C2 0.0451(15) 0.055(2) 0.0366(15) -0.0028(13) -0.0047(12) 0.0022(14)
C3 0.0402(14) 0.0422(17) 0.0350(14) 0.0007(12) -0.0040(11) 0.0003(12)
C4 0.0357(14) 0.075(2) 0.0420(16) -0.0024(15) -0.0050(12) 0.0057(14)
C5 0.0396(15) 0.075(2) 0.0367(16) -0.0066(14) 0.0019(12) 0.0034(14)
C6 0.0418(14) 0.0448(17) 0.0322(14) 0.0043(12) -0.0042(11) -0.0034(12)
C7 0.0360(14) 0.0548(19) 0.0443(16) 0.0016(13) -0.0056(12) 0.0050(13)
C8 0.0436(14) 0.0527(19) 0.0395(16) -0.0053(13) -0.0004(12) 0.0049(13)
C9 0.0472(15) 0.0454(18) 0.0376(15) 0.0013(13) -0.0019(12) 0.0035(13)
C10 0.0382(14) 0.0402(17) 0.0413(16) -0.0026(12) -0.0042(11) 0.0040(12)
C11 0.0431(14) 0.0392(17) 0.0465(16) -0.0005(13) 0.0000(12) 0.0006(12)
C12 0.0403(15) 0.055(2) 0.0553(19) -0.0075(15) -0.0113(14) -0.0025(13)
C13 0.0481(16) 0.0541(19) 0.0457(17) -0.0069(14) -0.0148(13) 0.0040(14)
C14 0.0529(16) 0.0559(19) 0.0392(16) -0.0022(14) -0.0015(13) 0.0009(14)
C15 0.0405(14) 0.0528(19) 0.0428(17) -0.0037(14) -0.0047(12) -0.0041(13)

loop_
_atom_type_symbol
_atom_type_description
_atom_type_scat_dispersion_real
_atom_type_scat_dispersion_imag
_atom_type_scat_source
C C 0.0033 0.0016 'International Tables Vol C Tables 4.2.6.8 and 6.1.1.4'
H H 0.0000 0.0000 'International Tables Vol C Tables 4.2.6.8 and 6.1.1.4'
N N 0.0061 0.0033 'International Tables Vol C Tables 4.2.6.8 and 6.1.1.4'
O O 0.0106 0.0060 'International Tables Vol C Tables 4.2.6.8 and 6.1.1.4'
Cl Cl 0.1484 0.1585 'International Tables Vol C Tables 4.2.6.8 and 6.1.1.4'

loop_
_geom_angle_atom_site_label_1
_geom_angle_atom_site_label_2
_geom_angle_atom_site_label_3
_geom_angle
C2 N1 O1 113.5(2)
C9 N2 C6 117.4(2)
N1 O1 H1 109.5
C2 C1 H1A 109.5
C2 C1 H1B 109.5
H1A C1 H1B 109.5
C2 C1 H1C 109.5
H1A C1 H1C 109.5
H1B C1 H1C 109.5
N1 C2 C3 115.7(2)
N1 C2 C1 123.4(2)
C3 C2 C1 120.9(2)
C4 C3 C8 116.5(2)
C4 C3 C2 123.6(2)
C8 C3 C2 119.9(2)
C5 C4 C3 122.3(2)
C5 C4 H4 118.8
C3 C4 H4 118.8
C6 C5 C4 120.0(2)
C6 C5 H5 120.0
C4 C5 H5 120.0
C5 C6 C7 118.5(2)
C5 C6 N2 118.4(2)
C7 C6 N2 123.0(2)
C8 C7 C6 120.9(2)
C8 C7 H7 119.5
C6 C7 H7 119.5
C7 C8 C3 121.6(2)
C7 C8 H8 119.2
C3 C8 H8 119.2
N2 C9 C10 123.8(2)
N2 C9 H9 118.1
C10 C9 H9 118.1
C15 C10 C11 116.8(2)
C15 C10 C9 121.4(2)
C11 C10 C9 121.8(2)
C12 C11 C10 121.9(2)
C12 C11 Cl1 117.4(2)
C10 C11 Cl1 120.8(2)
C13 C12 C11 118.9(2)
C13 C12 H12 120.5
C11 C12 H12 120.5
C12 C13 C14 121.1(2)
C12 C13 Cl2 119.7(2)
C14 C13 Cl2 119.2(2)
C15 C14 C13 119.2(3)
C15 C14 H14 120.4
C13 C14 H14 120.4
C14 C15 C10 122.2(2)
C14 C15 H15 118.9
C10 C15 H15 118.9

loop_
_geom_bond_atom_site_label_1
_geom_bond_atom_site_label_2
_geom_bond_distance
Cl1 C11 1.747(3)
Cl2 C13 1.731(3)
N1 C2 1.278(3)
N1 O1 1.397(3)
N2 C9 1.271(3)
N2 C6 1.424(3)
O1 H1 0.8200
C1 C2 1.504(3)
C1 H1A 0.9600
C1 H1B 0.9600
C1 H1C 0.9600
C2 C3 1.478(3)
C3 C4 1.387(3)
C3 C8 1.399(3)
C4 C5 1.386(3)
C4 H4 0.9300
C5 C6 1.381(3)
C5 H5 0.9300
C6 C7 1.388(4)
C7 C8 1.374(3)
C7 H7 0.9300
C8 H8 0.9300
C9 C10 1.459(3)
C9 H9 0.9300
C10 C15 1.398(3)
C10 C11 1.406(3)
C11 C12 1.385(3)
C12 C13 1.379(4)
C12 H12 0.9300
C13 C14 1.386(4)
C14 C15 1.375(3)
C14 H14 0.9300
C15 H15 0.9300

loop_
_geom_torsion_atom_site_label_1
_geom_torsion_atom_site_label_2
_geom_torsion_atom_site_label_3
_geom_torsion_atom_site_label_4
_geom_torsion
O1 N1 C2 C3 -179.3(2)
O1 N1 C2 C1 0.4(4)
N1 C2 C3 C4 -177.9(3)
C1 C2 C3 C4 2.5(4)
N1 C2 C3 C8 2.5(4)
C1 C2 C3 C8 -177.2(3)
C8 C3 C4 C5 0.6(4)
C2 C3 C4 C5 -179.0(3)
C3 C4 C5 C6 1.5(4)
C4 C5 C6 C7 -2.7(4)
C4 C5 C6 N2 178.3(3)
C9 N2 C6 C5 -139.3(3)
C9 N2 C6 C7 41.8(4)
C5 C6 C7 C8 1.9(4)
N2 C6 C7 C8 -179.2(2)
C6 C7 C8 C3 0.2(4)
C4 C3 C8 C7 -1.5(4)
C2 C3 C8 C7 178.2(3)
C6 N2 C9 C10 -177.7(2)
N2 C9 C10 C15 5.5(4)
N2 C9 C10 C11 -175.0(3)
C15 C10 C11 C12 -0.2(4)
C9 C10 C11 C12 -179.8(3)
C15 C10 C11 Cl1 -179.4(2)
C9 C10 C11 Cl1 1.1(4)
C10 C11 C12 C13 0.5(4)
Cl1 C11 C12 C13 179.7(2)
C11 C12 C13 C14 -0.2(4)
C11 C12 C13 Cl2 -178.2(2)
C12 C13 C14 C15 -0.4(4)
Cl2 C13 C14 C15 177.6(2)
C13 C14 C15 C10 0.7(4)
C11 C10 C15 C14 -0.4(4)
C9 C10 C15 C14 179.1(3)
